data_4501393
loop_
_publ_author_name
'Mukherjee, Gargi'
'Biradha, Kumar'

_publ_section_title
;
 Crystal Engineering Studies with Monocarboxamidoalkanes Having C- or
 N-Terminal Pyridine and Their Coordination Complexes
;
_journal_issue 12
_journal_name_full 'Crystal Growth &amp; Design'
_journal_page_first 5649
_journal_paper_doi 10.1021/cg2012028
_journal_volume 11
_journal_year 2011
_chemical_formula_sum 'C18 H22 Cu N4 O6'
_chemical_formula_weight 453.94
_chemical_name_systematic
; 
 ? 
;
_space_group_IT_number 2
_symmetry_cell_setting triclinic
_symmetry_space_group_name_Hall '-P 1'
_symmetry_space_group_name_H-M 'P -1'
_atom_sites_solution_hydrogens geom
_atom_sites_solution_primary direct
_atom_sites_solution_secondary difmap
_audit_creation_method SHELXL-97
_cell_angle_alpha 73.392(3)
_cell_angle_beta 71.199(3)
_cell_angle_gamma 83.191(3)
_cell_formula_units_Z 1
_cell_length_a 7.6683(7)
_cell_length_b 8.5377(8)
_cell_length_c 8.6050(8)
_cell_measurement_reflns_used 1979
_cell_measurement_temperature 293(2)
_cell_measurement_theta_max 25.99
_cell_measurement_theta_min 2.49
_cell_volume 510.84(8)
_computing_structure_refinement 'SHELXL-97 (Sheldrick, 1997)'
_computing_structure_solution 'SHELXS-97 (Sheldrick, 1990)'
_diffrn_ambient_temperature 293(2)
_diffrn_measured_fraction_theta_full 0.985
_diffrn_measured_fraction_theta_max 0.985
_diffrn_measurement_device_type 'Bruker APEX-2 CCD'
_diffrn_measurement_method hemisphere
_diffrn_radiation_monochromator graphite
_diffrn_radiation_source 'fine-focus sealed tube'
_diffrn_radiation_type MoK\a
_diffrn_radiation_wavelength 0.71073
_diffrn_reflns_av_R_equivalents 0.0262
_diffrn_reflns_av_sigmaI/netI 0.0294
_diffrn_reflns_limit_h_max 9
_diffrn_reflns_limit_h_min -9
_diffrn_reflns_limit_k_max 10
_diffrn_reflns_limit_k_min -9
_diffrn_reflns_limit_l_max 10
_diffrn_reflns_limit_l_min -10
_diffrn_reflns_number 6506
_diffrn_reflns_theta_full 25.99
_diffrn_reflns_theta_max 25.99
_diffrn_reflns_theta_min 2.49
_exptl_absorpt_coefficient_mu 1.111
_exptl_absorpt_correction_T_max 0.885
_exptl_absorpt_correction_T_min 0.819
_exptl_absorpt_correction_type empirical
_exptl_absorpt_process_details sadabs
_exptl_crystal_colour 'dark blue'
_exptl_crystal_density_diffrn 1.476
_exptl_crystal_density_method 'not measured'
_exptl_crystal_description 'rectangular block'
_exptl_crystal_F_000 235
_exptl_crystal_size_max 0.23
_exptl_crystal_size_mid 0.15
_exptl_crystal_size_min 0.11
_refine_diff_density_max 0.310
_refine_diff_density_min -0.271
_refine_diff_density_rms 0.057
_refine_ls_extinction_method none
_refine_ls_goodness_of_fit_ref 0.899
_refine_ls_hydrogen_treatment constr
_refine_ls_matrix_type full
_refine_ls_number_parameters 133
_refine_ls_number_reflns 1979
_refine_ls_number_restraints 0
_refine_ls_restrained_S_all 0.899
_refine_ls_R_factor_all 0.0453
_refine_ls_R_factor_gt 0.0366
_refine_ls_shift/su_max 0.000
_refine_ls_shift/su_mean 0.000
_refine_ls_structure_factor_coef Fsqd
_refine_ls_weighting_details 'calc w=1/[\s^2^(Fo^2^)+(0.1000P)^2^+0.0000P] where P=(Fo^2^+2Fc^2^)/3'
_refine_ls_weighting_scheme calc
_refine_ls_wR_factor_gt 0.1113
_refine_ls_wR_factor_ref 0.1183
_reflns_number_gt 1756
_reflns_number_total 1979
_reflns_threshold_expression >2sigma(I)
_cod_data_source_file cg2012028_si_002.cif
_cod_data_source_block 7
_cod_depositor_comments
;
The following automatic conversions were performed:

'_symmetry_cell_setting' value 'Triclinic' changed to 'triclinic'
according to /home/saulius/struct/CIF-dictionaries/cif_core.dic
dictionary named 'cif_core.dic' version 2.4.1 from 2010-06-29.

Automatic conversion script
Id: cif_fix_values 1715 2011-07-08 13:25:40Z adriana 
;
_cod_original_sg_symbol_H-M P-1
_cod_database_code 4501393

loop_
_symmetry_equiv_pos_as_xyz
'x, y, z'
'-x, -y, -z'

loop_
_atom_site_label
_atom_site_type_symbol
_atom_site_fract_x
_atom_site_fract_y
_atom_site_fract_z
_atom_site_U_iso_or_equiv
_atom_site_adp_type
_atom_site_occupancy
_atom_site_symmetry_multiplicity
_atom_site_calc_flag
_atom_site_refinement_flags
Cu1 Cu 1.0000 1.0000 0.0000 0.0416(2) Uani 1 2 d S
O100 O 1.0089(3) 1.0581(2) -0.2388(2) 0.0513(5) Uani 1 1 d .
O101 O 0.7689(3) 1.2109(3) -0.1462(3) 0.0746(7) Uani 1 1 d .
C101 C 0.8852(5) 1.1672(4) -0.2624(4) 0.0514(7) Uani 1 1 d .
C102 C 0.8930(7) 1.2423(5) -0.4459(5) 0.0824(12) Uani 1 1 d .
H10A H 0.7821 1.3061 -0.4509 0.124 Uiso 1 1 calc R
H10B H 0.9046 1.1572 -0.5016 0.124 Uiso 1 1 calc R
H10C H 0.9973 1.3114 -0.5021 0.124 Uiso 1 1 calc R
N11 N 0.8646(3) 0.7961(3) 0.0428(3) 0.0406(5) Uani 1 1 d .
N12 N 0.6241(3) 0.3496(3) 0.1300(3) 0.0458(5) Uani 1 1 d .
H12 H 0.6563 0.3109 0.0426 0.055 Uiso 1 1 calc R
O11 O 0.4433(4) 0.2987(3) 0.4048(3) 0.0866(8) Uani 1 1 d .
C11 C 0.8884(4) 0.7200(3) -0.0809(3) 0.0431(6) Uani 1 1 d .
H11 H 0.9630 0.7686 -0.1897 0.052 Uiso 1 1 calc R
C12 C 0.8092(4) 0.5762(3) -0.0553(3) 0.0423(6) Uani 1 1 d .
H12A H 0.8308 0.5290 -0.1450 0.051 Uiso 1 1 calc R
C13 C 0.6953(3) 0.4998(3) 0.1069(3) 0.0390(5) Uani 1 1 d .
C14 C 0.6672(4) 0.5783(3) 0.2341(3) 0.0452(6) Uani 1 1 d .
H14 H 0.5903 0.5338 0.3431 0.054 Uiso 1 1 calc R
C15 C 0.7532(4) 0.7212(3) 0.1981(3) 0.0464(6) Uani 1 1 d .
H15 H 0.7339 0.7702 0.2861 0.056 Uiso 1 1 calc R
C16 C 0.5086(4) 0.2560(4) 0.2763(4) 0.0526(7) Uani 1 1 d .
C17 C 0.4703(5) 0.0923(4) 0.2628(5) 0.0688(9) Uani 1 1 d .
H17A H 0.5359 0.0079 0.3245 0.103 Uiso 1 1 calc R
H17B H 0.5100 0.0910 0.1454 0.103 Uiso 1 1 calc R
H17C H 0.3405 0.0736 0.3100 0.103 Uiso 1 1 calc R

loop_
_atom_site_aniso_label
_atom_site_aniso_U_11
_atom_site_aniso_U_22
_atom_site_aniso_U_33
_atom_site_aniso_U_23
_atom_site_aniso_U_13
_atom_site_aniso_U_12
Cu1 0.0605(3) 0.0364(3) 0.0257(3) -0.00540(18) -0.0092(2) -0.01174(19)
O100 0.0791(13) 0.0446(10) 0.0292(10) -0.0061(8) -0.0134(9) -0.0156(10)
O101 0.0811(16) 0.0898(18) 0.0604(16) -0.0398(14) -0.0123(13) -0.0072(13)
C101 0.0751(19) 0.0459(15) 0.0353(15) -0.0065(12) -0.0158(14) -0.0237(14)
C102 0.122(3) 0.076(2) 0.048(2) 0.0062(18) -0.038(2) -0.023(2)
N11 0.0531(12) 0.0389(11) 0.0277(11) -0.0077(8) -0.0083(9) -0.0069(9)
N12 0.0523(12) 0.0431(12) 0.0405(13) -0.0135(10) -0.0066(10) -0.0112(10)
O11 0.116(2) 0.0784(17) 0.0485(14) -0.0210(12) 0.0185(13) -0.0511(15)
C11 0.0535(14) 0.0447(14) 0.0271(13) -0.0060(11) -0.0072(11) -0.0094(11)
C12 0.0526(14) 0.0442(14) 0.0295(13) -0.0113(11) -0.0082(11) -0.0073(11)
C13 0.0385(12) 0.0399(13) 0.0381(14) -0.0100(11) -0.0102(10) -0.0034(10)
C14 0.0503(14) 0.0457(14) 0.0310(13) -0.0094(11) 0.0024(11) -0.0117(12)
C15 0.0582(15) 0.0446(14) 0.0344(14) -0.0155(11) -0.0047(12) -0.0081(12)
C16 0.0555(15) 0.0495(16) 0.0480(17) -0.0052(13) -0.0116(13) -0.0144(13)
C17 0.080(2) 0.0465(17) 0.072(2) -0.0058(16) -0.0148(18) -0.0208(16)

loop_
_atom_type_symbol
_atom_type_description
_atom_type_scat_dispersion_real
_atom_type_scat_dispersion_imag
_atom_type_scat_source
C C 0.0033 0.0016 'International Tables Vol C Tables 4.2.6.8 and 6.1.1.4'
H H 0.0000 0.0000 'International Tables Vol C Tables 4.2.6.8 and 6.1.1.4'
Cu Cu 0.3201 1.2651 'International Tables Vol C Tables 4.2.6.8 and 6.1.1.4'
N N 0.0061 0.0033 'International Tables Vol C Tables 4.2.6.8 and 6.1.1.4'
O O 0.0106 0.0060 'International Tables Vol C Tables 4.2.6.8 and 6.1.1.4'

loop_
_geom_angle_atom_site_label_1
_geom_angle_atom_site_label_2
_geom_angle_atom_site_label_3
_geom_angle
_geom_angle_site_symmetry_1
_geom_angle_site_symmetry_3
O100 Cu1 O100 180.00(3) . 2_775
O100 Cu1 N11 90.05(8) . 2_775
O100 Cu1 N11 89.95(8) 2_775 2_775
O100 Cu1 N11 89.95(8) . .
O100 Cu1 N11 90.05(8) 2_775 .
N11 Cu1 N11 180.0 2_775 .
C101 O100 Cu1 109.17(18) . .
O101 C101 O100 123.1(3) . .
O101 C101 C102 121.7(3) . .
O100 C101 C102 115.2(3) . .
C101 C102 H10A 109.5 . .
C101 C102 H10B 109.5 . .
H10A C102 H10B 109.5 . .
C101 C102 H10C 109.5 . .
H10A C102 H10C 109.5 . .
H10B C102 H10C 109.5 . .
C15 N11 C11 115.6(2) . .
C15 N11 Cu1 122.60(17) . .
C11 N11 Cu1 121.66(17) . .
C16 N12 C13 127.5(2) . .
C16 N12 H12 116.3 . .
C13 N12 H12 116.3 . .
N11 C11 C12 123.8(2) . .
N11 C11 H11 118.1 . .
C12 C11 H11 118.1 . .
C11 C12 C13 119.7(2) . .
C11 C12 H12A 120.2 . .
C13 C12 H12A 120.2 . .
C14 C13 N12 124.9(2) . .
C14 C13 C12 117.0(2) . .
N12 C13 C12 118.0(2) . .
C15 C14 C13 119.5(2) . .
C15 C14 H14 120.2 . .
C13 C14 H14 120.2 . .
N11 C15 C14 124.3(2) . .
N11 C15 H15 117.9 . .
C14 C15 H15 117.9 . .
O11 C16 N12 123.7(3) . .
O11 C16 C17 122.2(3) . .
N12 C16 C17 114.1(3) . .
C16 C17 H17A 109.5 . .
C16 C17 H17B 109.5 . .
H17A C17 H17B 109.5 . .
C16 C17 H17C 109.5 . .
H17A C17 H17C 109.5 . .
H17B C17 H17C 109.5 . .

loop_
_geom_bond_atom_site_label_1
_geom_bond_atom_site_label_2
_geom_bond_distance
_geom_bond_site_symmetry_2
Cu1 O100 1.9515(18) .
Cu1 O100 1.9515(18) 2_775
Cu1 N11 2.015(2) 2_775
Cu1 N11 2.015(2) .
O100 C101 1.271(4) .
O101 C101 1.223(4) .
C101 C102 1.509(4) .
C102 H10A 0.9600 .
C102 H10B 0.9600 .
C102 H10C 0.9600 .
N11 C15 1.353(3) .
N11 C11 1.353(3) .
N12 C16 1.372(4) .
N12 C13 1.390(3) .
N12 H12 0.8600 .
O11 C16 1.198(4) .
C11 C12 1.364(4) .
C11 H11 0.9300 .
C12 C13 1.402(4) .
C12 H12A 0.9300 .
C13 C14 1.388(4) .
C14 C15 1.365(4) .
C14 H14 0.9300 .
C15 H15 0.9300 .
C16 C17 1.505(4) .
C17 H17A 0.9600 .
C17 H17B 0.9600 .
C17 H17C 0.9600 .
